data_7235913
loop_
_publ_author_name
'Li, Ya-Nan'
'Huo, Li-Hua'
'Deng, Zhao-Peng'
'Xie, Xin-Yu'
'Zhu, Zhi-Biao'
'Gao, Shan'

_publ_section_title
;
 Nature of reactant and influence of water on the supramolecular patterns
 and luminescent properties of organic salts comprising
 (1,1&#x2032;-biphenyl)-4,4&#x2032;-disulfonate and triphenylmethanaminium
;
_journal_issue 52
_journal_name_full 'RSC Advances'
_journal_page_first 41692
_journal_paper_doi 10.1039/C5RA04497A
_journal_volume 5
_journal_year 2015
_chemical_formula_moiety 'C12 H8 O6 S2, 2(C19 H18 N), C4 H8 O2'
_chemical_formula_sum 'C54 H52 N2 O8 S2'
_chemical_formula_weight 921.10
_space_group_IT_number 2
_space_group_name_Hall '-P 1'
_space_group_name_H-M_alt 'P -1'
_symmetry_cell_setting triclinic
_symmetry_space_group_name_Hall '-P 1'
_symmetry_space_group_name_H-M 'P -1'
_atom_sites_solution_hydrogens geom
_atom_sites_solution_primary direct
_atom_sites_solution_secondary difmap
_audit_creation_method SHELXL-97
_audit_update_record
;
2015-01-22 deposited with the CCDC.
2015-04-22 downloaded from the CCDC.
;
_cell_angle_alpha 81.195(9)
_cell_angle_beta 74.204(8)
_cell_angle_gamma 69.673(11)
_cell_formula_units_Z 1
_cell_length_a 10.2797(10)
_cell_length_b 10.6209(14)
_cell_length_c 12.2253(9)
_cell_measurement_reflns_used 1661
_cell_measurement_temperature 295(2)
_cell_measurement_theta_max 27.50
_cell_measurement_theta_min 3.46
_cell_volume 1201.8(2)
_computing_cell_refinement
;
CrysAlis Pro (Agilent, 2013)
;
_computing_data_collection
;
CrysAlis Pro (Agilent, 2013)
;
_computing_data_reduction
;
CrysAlis Pro (Agilent, 2013)
;
_computing_molecular_graphics '(K. Brandenburg, Diamond 3.1, 2009)'
_computing_publication_material '(K. Brandenburg, Diamond 3.1, 2009)'
_computing_structure_refinement 'SHELXL-97 (Sheldrick, 1997)'
_computing_structure_solution 'SHELXS-97 (Sheldrick, 1990)'
_diffrn_ambient_temperature 295(2)
_diffrn_detector_area_resol_mean 16.1954
_diffrn_measured_fraction_theta_full 0.987
_diffrn_measured_fraction_theta_max 0.987
_diffrn_measurement_device_type 'Xcalibur, Eos'
_diffrn_measurement_method '\w scans'
_diffrn_radiation_monochromator graphite
_diffrn_radiation_source 'Enhance (Mo) X-ray Source'
_diffrn_radiation_type MoK\a
_diffrn_radiation_wavelength 0.71073
_diffrn_reflns_av_R_equivalents 0.0170
_diffrn_reflns_av_sigmaI/netI 0.0491
_diffrn_reflns_limit_h_max 13
_diffrn_reflns_limit_h_min -9
_diffrn_reflns_limit_k_max 13
_diffrn_reflns_limit_k_min -13
_diffrn_reflns_limit_l_max 15
_diffrn_reflns_limit_l_min -15
_diffrn_reflns_number 7157
_diffrn_reflns_theta_full 27.57
_diffrn_reflns_theta_max 27.57
_diffrn_reflns_theta_min 3.47
_exptl_absorpt_coefficient_mu 0.168
_exptl_absorpt_correction_T_max 0.9736
_exptl_absorpt_correction_T_min 0.9640
_exptl_absorpt_correction_type multi-scan
_exptl_absorpt_process_details
; 
CrysAlis Pro (Agilent, 2013)
Empirical absorption correction using spherical harmonics,
 implemented in SCALE3 ABSPACK scaling algorithm. 
;
_exptl_crystal_colour colorless
_exptl_crystal_density_diffrn 1.273
_exptl_crystal_density_method 'not measured'
_exptl_crystal_description prism
_exptl_crystal_F_000 486
_exptl_crystal_size_max 0.22
_exptl_crystal_size_mid 0.18
_exptl_crystal_size_min 0.16
_refine_diff_density_max 0.409
_refine_diff_density_min -0.458
_refine_diff_density_rms 0.052
_refine_ls_extinction_method none
_refine_ls_goodness_of_fit_ref 1.050
_refine_ls_hydrogen_treatment mixed
_refine_ls_matrix_type full
_refine_ls_number_parameters 307
_refine_ls_number_reflns 5493
_refine_ls_number_restraints 6
_refine_ls_restrained_S_all 1.049
_refine_ls_R_factor_all 0.1050
_refine_ls_R_factor_gt 0.0652
_refine_ls_shift/su_max 0.001
_refine_ls_shift/su_mean 0.000
_refine_ls_structure_factor_coef Fsqd
_refine_ls_weighting_details 'calc w=1/[\s^2^(Fo^2^)+(0.0714P)^2^+0.4367P] where P=(Fo^2^+2Fc^2^)/3'
_refine_ls_weighting_scheme calc
_refine_ls_wR_factor_gt 0.1549
_refine_ls_wR_factor_ref 0.1797
_reflns_number_gt 3466
_reflns_number_total 5493
_reflns_threshold_expression >2sigma(I)
_cod_data_source_file c5ra04497a2.cif
_cod_data_source_block 9
_cod_database_code 7235913

loop_
_symmetry_equiv_pos_as_xyz
'x, y, z'
'-x, -y, -z'

loop_
_atom_site_label
_atom_site_type_symbol
_atom_site_fract_x
_atom_site_fract_y
_atom_site_fract_z
_atom_site_U_iso_or_equiv
_atom_site_adp_type
_atom_site_occupancy
_atom_site_symmetry_multiplicity
_atom_site_calc_flag
_atom_site_refinement_flags
S1 S 0.07736(7) 0.86004(6) 1.15632(5) 0.0488(2) Uani 1 1 d .
O1 O -0.0392(3) 0.8910(3) 1.1044(2) 0.1133(11) Uani 1 1 d .
O2 O 0.2107(2) 0.7953(2) 1.08250(15) 0.0784(7) Uani 1 1 d .
O3 O 0.0757(4) 0.9750(2) 1.20284(19) 0.1220(13) Uani 1 1 d .
O4 O 0.0259(3) 0.6029(3) 0.9176(2) 0.0946(8) Uani 1 1 d .
N1 N 0.1809(2) 0.7940(2) 0.86319(18) 0.0541(6) Uani 1 1 d D
H1N1 H 0.199(3) 0.792(3) 0.9287(15) 0.081 Uiso 1 1 d D
H1N2 H 0.134(3) 0.740(2) 0.869(2) 0.081 Uiso 1 1 d D
H1N3 H 0.126(3) 0.8742(13) 0.850(2) 0.081 Uiso 1 1 d D
C1 C 0.3189(3) 0.7540(2) 0.7710(2) 0.0470(6) Uani 1 1 d .
C2 C 0.3756(3) 0.5999(3) 0.7756(2) 0.0481(6) Uani 1 1 d .
C3 C 0.4154(3) 0.5300(3) 0.6788(3) 0.0690(9) Uani 1 1 d .
H3A H 0.4028 0.5767 0.6096 0.083 Uiso 1 1 calc R
C4 C 0.4735(4) 0.3921(3) 0.6839(4) 0.0924(12) Uani 1 1 d .
H4A H 0.4987 0.3463 0.6184 0.111 Uiso 1 1 calc R
C5 C 0.4946(4) 0.3221(3) 0.7838(4) 0.0892(12) Uani 1 1 d .
H5A H 0.5363 0.2291 0.7859 0.107 Uiso 1 1 calc R
C6 C 0.4546(3) 0.3884(3) 0.8820(3) 0.0703(9) Uani 1 1 d .
H6A H 0.4675 0.3404 0.9507 0.084 Uiso 1 1 calc R
C7 C 0.3946(3) 0.5279(3) 0.8776(2) 0.0541(7) Uani 1 1 d .
H7A H 0.3671 0.5730 0.9438 0.065 Uiso 1 1 calc R
C8 C 0.4242(3) 0.8093(3) 0.7979(2) 0.0507(7) Uani 1 1 d .
C9 C 0.3785(4) 0.9319(3) 0.8460(2) 0.0691(9) Uani 1 1 d .
H9A H 0.2816 0.9803 0.8645 0.083 Uiso 1 1 calc R
C10 C 0.4742(6) 0.9821(4) 0.8664(3) 0.0909(12) Uani 1 1 d .
H10A H 0.4414 1.0636 0.9002 0.109 Uiso 1 1 calc R
C11 C 0.6166(6) 0.9154(5) 0.8383(3) 0.0901(13) Uani 1 1 d .
H11A H 0.6805 0.9515 0.8524 0.108 Uiso 1 1 calc R
C12 C 0.6661(4) 0.7943(4) 0.7890(3) 0.0863(11) Uani 1 1 d .
H12A H 0.7636 0.7487 0.7686 0.104 Uiso 1 1 calc R
C13 C 0.5691(3) 0.7407(3) 0.7701(3) 0.0682(9) Uani 1 1 d .
H13A H 0.6020 0.6578 0.7385 0.082 Uiso 1 1 calc R
C14 C 0.2827(3) 0.8136(3) 0.6564(2) 0.0548(7) Uani 1 1 d .
C15 C 0.1678(4) 0.7994(4) 0.6291(3) 0.0792(10) Uani 1 1 d .
H15A H 0.1103 0.7562 0.6817 0.095 Uiso 1 1 calc R
C16 C 0.1360(4) 0.8487(4) 0.5239(3) 0.0914(12) Uani 1 1 d .
H16A H 0.0579 0.8379 0.5067 0.110 Uiso 1 1 calc R
C17 C 0.2192(5) 0.9128(4) 0.4457(3) 0.0915(13) Uani 1 1 d .
H17A H 0.1976 0.9463 0.3757 0.110 Uiso 1 1 calc R
C18 C 0.3322(6) 0.9270(4) 0.4710(3) 0.0903(13) Uani 1 1 d .
H18A H 0.3896 0.9696 0.4175 0.108 Uiso 1 1 calc R
C19 C 0.3649(4) 0.8790(3) 0.5763(2) 0.0723(9) Uani 1 1 d .
H19A H 0.4428 0.8912 0.5927 0.087 Uiso 1 1 calc R
C20 C 0.0515(3) 0.7406(2) 1.2721(2) 0.0447(6) Uani 1 1 d .
C21 C 0.1615(3) 0.6336(3) 1.2926(3) 0.0744(11) Uani 1 1 d .
H21A H 0.2524 0.6216 1.2459 0.089 Uiso 1 1 calc R
C22 C 0.1401(3) 0.5411(3) 1.3830(3) 0.0807(12) Uani 1 1 d .
H22A H 0.2185 0.4692 1.3965 0.097 Uiso 1 1 calc R
C23 C 0.0105(3) 0.5508(2) 1.4523(2) 0.0504(7) Uani 1 1 d .
C24 C -0.1005(3) 0.6605(4) 1.4296(3) 0.1141(18) Uani 1 1 d .
H24A H -0.1920 0.6713 1.4749 0.137 Uiso 1 1 calc R
C25 C -0.0802(3) 0.7553(4) 1.3412(3) 0.1069(17) Uani 1 1 d .
H25A H -0.1573 0.8296 1.3292 0.128 Uiso 1 1 calc R
C26 C -0.0942(4) 0.6303(5) 1.0124(4) 0.1030(14) Uani 1 1 d .
H26A H -0.1761 0.6244 0.9913 0.124 Uiso 1 1 calc R
H26B H -0.1171 0.7210 1.0342 0.124 Uiso 1 1 calc R
C27 C 0.0635(5) 0.4676(6) 0.8892(4) 0.1068(15) Uani 1 1 d .
H27A H 0.1470 0.4483 0.8261 0.128 Uiso 1 1 calc R
H27B H -0.0143 0.4570 0.8649 0.128 Uiso 1 1 calc R

loop_
_atom_site_aniso_label
_atom_site_aniso_U_11
_atom_site_aniso_U_22
_atom_site_aniso_U_33
_atom_site_aniso_U_23
_atom_site_aniso_U_13
_atom_site_aniso_U_12
S1 0.0577(4) 0.0363(3) 0.0362(3) 0.0073(2) 0.0045(3) -0.0114(3)
O1 0.0701(15) 0.130(2) 0.131(2) 0.0949(19) -0.0489(16) -0.0447(15)
O2 0.0743(14) 0.0698(14) 0.0417(10) 0.0139(9) 0.0153(10) 0.0081(11)
O3 0.260(4) 0.0597(14) 0.0477(12) 0.0053(10) -0.0087(18) -0.078(2)
O4 0.0771(16) 0.123(2) 0.0930(18) -0.0146(16) 0.0058(14) -0.0604(16)
N1 0.0519(14) 0.0458(12) 0.0407(11) 0.0042(9) 0.0086(10) -0.0043(10)
C1 0.0469(14) 0.0416(13) 0.0360(12) 0.0013(10) 0.0076(11) -0.0090(11)
C2 0.0414(14) 0.0414(14) 0.0524(15) -0.0018(11) 0.0013(12) -0.0123(11)
C3 0.073(2) 0.0543(18) 0.0656(19) -0.0107(14) -0.0017(16) -0.0111(15)
C4 0.110(3) 0.050(2) 0.097(3) -0.0222(19) 0.002(2) -0.014(2)
C5 0.079(2) 0.0418(18) 0.124(3) -0.008(2) 0.006(2) -0.0126(17)
C6 0.0508(17) 0.0533(18) 0.093(2) 0.0197(17) -0.0063(17) -0.0188(14)
C7 0.0462(15) 0.0443(15) 0.0635(17) 0.0071(12) -0.0041(13) -0.0155(12)
C8 0.0640(17) 0.0442(14) 0.0345(12) 0.0070(10) 0.0030(12) -0.0210(13)
C9 0.092(2) 0.0492(17) 0.0542(17) 0.0008(13) 0.0028(16) -0.0259(17)
C10 0.134(4) 0.073(2) 0.070(2) -0.0050(18) -0.003(2) -0.055(3)
C11 0.141(4) 0.106(3) 0.056(2) 0.016(2) -0.023(2) -0.089(3)
C12 0.076(2) 0.106(3) 0.081(2) 0.016(2) -0.0071(19) -0.053(2)
C13 0.065(2) 0.0636(19) 0.070(2) -0.0057(15) 0.0058(16) -0.0297(16)
C14 0.0573(17) 0.0484(15) 0.0386(13) -0.0013(11) 0.0013(12) -0.0027(13)
C15 0.065(2) 0.095(3) 0.0563(19) 0.0034(17) -0.0064(17) -0.0092(19)
C16 0.082(3) 0.103(3) 0.068(2) -0.009(2) -0.024(2) 0.003(2)
C17 0.126(4) 0.074(2) 0.0476(19) 0.0001(16) -0.020(2) -0.001(2)
C18 0.145(4) 0.073(2) 0.0415(17) 0.0056(15) -0.007(2) -0.036(2)
C19 0.107(3) 0.0630(19) 0.0387(15) 0.0060(13) -0.0032(16) -0.0319(18)
C20 0.0465(14) 0.0380(13) 0.0364(12) 0.0080(9) 0.0028(11) -0.0114(11)
C21 0.0413(15) 0.0627(18) 0.076(2) 0.0304(15) 0.0165(14) -0.0008(14)
C22 0.0451(16) 0.0592(18) 0.083(2) 0.0377(16) 0.0157(15) 0.0096(14)
C23 0.0420(14) 0.0409(14) 0.0490(14) 0.0146(11) 0.0027(12) -0.0075(11)
C24 0.0422(17) 0.110(3) 0.113(3) 0.076(2) 0.0197(18) 0.0054(18)
C25 0.0482(18) 0.100(3) 0.100(3) 0.066(2) 0.0151(17) 0.0093(18)
C26 0.071(2) 0.125(4) 0.114(3) -0.022(3) 0.013(2) -0.054(3)
C27 0.098(3) 0.152(5) 0.087(3) -0.029(3) 0.008(2) -0.074(3)

loop_
_atom_type_symbol
_atom_type_description
_atom_type_scat_dispersion_real
_atom_type_scat_dispersion_imag
_atom_type_scat_source
C C 0.0033 0.0016 'International Tables Vol C Tables 4.2.6.8 and 6.1.1.4'
H H 0.0000 0.0000 'International Tables Vol C Tables 4.2.6.8 and 6.1.1.4'
O O 0.0106 0.0060 'International Tables Vol C Tables 4.2.6.8 and 6.1.1.4'
S S 0.1246 0.1234 'International Tables Vol C Tables 4.2.6.8 and 6.1.1.4'
N N 0.0061 0.0033 'International Tables Vol C Tables 4.2.6.8 and 6.1.1.4'

loop_
_geom_angle_atom_site_label_1
_geom_angle_atom_site_label_2
_geom_angle_atom_site_label_3
_geom_angle
_geom_angle_site_symmetry_1
_geom_angle_site_symmetry_3
O3 S1 O1 111.0(2) . .
O3 S1 O2 113.45(19) . .
O1 S1 O2 112.46(17) . .
O3 S1 C20 107.07(13) . .
O1 S1 C20 106.55(13) . .
O2 S1 C20 105.80(12) . .
C26 O4 C27 109.4(3) . .
C1 N1 H1N1 111(2) . .
C1 N1 H1N2 111(2) . .
H1N1 N1 H1N2 107.4(14) . .
C1 N1 H1N3 113(2) . .
H1N1 N1 H1N3 107.0(14) . .
H1N2 N1 H1N3 107.8(14) . .
C8 C1 N1 108.0(2) . .
C8 C1 C2 110.5(2) . .
N1 C1 C2 107.11(18) . .
C8 C1 C14 111.8(2) . .
N1 C1 C14 107.5(2) . .
C2 C1 C14 111.6(2) . .
C3 C2 C7 118.5(3) . .
C3 C2 C1 121.6(2) . .
C7 C2 C1 119.8(2) . .
C4 C3 C2 120.6(3) . .
C4 C3 H3A 119.7 . .
C2 C3 H3A 119.7 . .
C5 C4 C3 120.6(4) . .
C5 C4 H4A 119.7 . .
C3 C4 H4A 119.7 . .
C4 C5 C6 120.2(3) . .
C4 C5 H5A 119.9 . .
C6 C5 H5A 119.9 . .
C5 C6 C7 119.4(3) . .
C5 C6 H6A 120.3 . .
C7 C6 H6A 120.3 . .
C2 C7 C6 120.6(3) . .
C2 C7 H7A 119.7 . .
C6 C7 H7A 119.7 . .
C13 C8 C9 118.2(3) . .
C13 C8 C1 120.5(2) . .
C9 C8 C1 121.2(3) . .
C10 C9 C8 120.6(4) . .
C10 C9 H9A 119.7 . .
C8 C9 H9A 119.7 . .
C11 C10 C9 121.2(4) . .
C11 C10 H10A 119.4 . .
C9 C10 H10A 119.4 . .
C10 C11 C12 119.8(4) . .
C10 C11 H11A 120.1 . .
C12 C11 H11A 120.1 . .
C11 C12 C13 119.4(4) . .
C11 C12 H12A 120.3 . .
C13 C12 H12A 120.3 . .
C8 C13 C12 120.7(3) . .
C8 C13 H13A 119.7 . .
C12 C13 H13A 119.7 . .
C15 C14 C19 117.7(3) . .
C15 C14 C1 120.1(3) . .
C19 C14 C1 122.2(3) . .
C14 C15 C16 121.0(4) . .
C14 C15 H15A 119.5 . .
C16 C15 H15A 119.5 . .
C17 C16 C15 120.2(4) . .
C17 C16 H16A 119.9 . .
C15 C16 H16A 119.9 . .
C18 C17 C16 119.4(4) . .
C18 C17 H17A 120.3 . .
C16 C17 H17A 120.3 . .
C17 C18 C19 121.0(4) . .
C17 C18 H18A 119.5 . .
C19 C18 H18A 119.5 . .
C14 C19 C18 120.5(4) . .
C14 C19 H19A 119.7 . .
C18 C19 H19A 119.7 . .
C21 C20 C25 118.6(2) . .
C21 C20 S1 120.86(19) . .
C25 C20 S1 120.5(2) . .
C20 C21 C22 120.4(2) . .
C20 C21 H21A 119.8 . .
C22 C21 H21A 119.8 . .
C23 C22 C21 122.8(3) . .
C23 C22 H22A 118.6 . .
C21 C22 H22A 118.6 . .
C22 C23 C24 115.9(2) . .
C22 C23 C23 121.9(3) . 2_568
C24 C23 C23 122.2(3) . 2_568
C23 C24 C25 121.9(3) . .
C23 C24 H24A 119.0 . .
C25 C24 H24A 119.0 . .
C20 C25 C24 120.4(3) . .
C20 C25 H25A 119.8 . .
C24 C25 H25A 119.8 . .
O4 C26 C27 110.5(4) . 2_567
O4 C26 H26A 109.5 . .
C27 C26 H26A 109.5 2_567 .
O4 C26 H26B 109.5 . .
C27 C26 H26B 109.5 2_567 .
H26A C26 H26B 108.1 . .
O4 C27 C26 111.8(4) . 2_567
O4 C27 H27A 109.3 . .
C26 C27 H27A 109.3 2_567 .
O4 C27 H27B 109.3 . .
C26 C27 H27B 109.3 2_567 .
H27A C27 H27B 107.9 . .

loop_
_geom_bond_atom_site_label_1
_geom_bond_atom_site_label_2
_geom_bond_distance
_geom_bond_site_symmetry_2
S1 O3 1.417(2) .
S1 O1 1.422(3) .
S1 O2 1.424(2) .
S1 C20 1.778(2) .
O4 C26 1.424(4) .
O4 C27 1.424(5) .
N1 C1 1.524(3) .
N1 H1N1 0.86(3) .
N1 H1N2 0.86(3) .
N1 H1N3 0.86(3) .
C1 C8 1.523(4) .
C1 C2 1.532(3) .
C1 C14 1.533(4) .
C2 C3 1.383(4) .
C2 C7 1.384(4) .
C3 C4 1.375(4) .
C3 H3A 0.9300 .
C4 C5 1.358(5) .
C4 H4A 0.9300 .
C5 C6 1.376(5) .
C5 H5A 0.9300 .
C6 C7 1.391(4) .
C6 H6A 0.9300 .
C7 H7A 0.9300 .
C8 C13 1.383(4) .
C8 C9 1.386(4) .
C9 C10 1.361(5) .
C9 H9A 0.9300 .
C10 C11 1.358(6) .
C10 H10A 0.9300 .
C11 C12 1.375(6) .
C11 H11A 0.9300 .
C12 C13 1.390(5) .
C12 H12A 0.9300 .
C13 H13A 0.9300 .
C14 C15 1.373(5) .
C14 C19 1.379(4) .
C15 C16 1.393(5) .
C15 H15A 0.9300 .
C16 C17 1.367(6) .
C16 H16A 0.9300 .
C17 C18 1.341(6) .
C17 H17A 0.9300 .
C18 C19 1.396(5) .
C18 H18A 0.9300 .
C19 H19A 0.9300 .
C20 C21 1.344(4) .
C20 C25 1.358(4) .
C21 C22 1.385(3) .
C21 H21A 0.9300 .
C22 C23 1.350(3) .
C22 H22A 0.9300 .
C23 C24 1.373(4) .
C23 C23 1.487(4) 2_568
C24 C25 1.384(4) .
C24 H24A 0.9300 .
C25 H25A 0.9300 .
C26 C27 1.490(6) 2_567
C26 H26A 0.9700 .
C26 H26B 0.9700 .
C27 C26 1.490(6) 2_567
C27 H27A 0.9700 .
C27 H27B 0.9700 .

loop_
_geom_hbond_atom_site_label_D
_geom_hbond_atom_site_label_H
_geom_hbond_atom_site_label_A
_geom_hbond_distance_DH
_geom_hbond_distance_HA
_geom_hbond_distance_DA
_geom_hbond_angle_DHA
_geom_hbond_site_symmetry_A
N1 H1N1 O2 0.86(3) 1.923(11) 2.783(3) 172(3) .
N1 H1N2 O4 0.86(3) 2.044(12) 2.891(4) 168(2) .
N1 H1N3 O3 0.86(3) 2.320(15) 3.112(4) 153(2) 2_577
N1 H1N3 O1 0.86(3) 2.435(16) 3.190(4) 147(2) 2_577

loop_
_geom_torsion_atom_site_label_1
_geom_torsion_atom_site_label_2
_geom_torsion_atom_site_label_3
_geom_torsion_atom_site_label_4
_geom_torsion
_geom_torsion_site_symmetry_1
_geom_torsion_site_symmetry_4
C8 C1 C2 C3 -112.6(3) . .
N1 C1 C2 C3 130.0(3) . .
C14 C1 C2 C3 12.5(4) . .
C8 C1 C2 C7 64.0(3) . .
N1 C1 C2 C7 -53.4(3) . .
C14 C1 C2 C7 -170.8(2) . .
C7 C2 C3 C4 -0.4(5) . .
C1 C2 C3 C4 176.3(3) . .
C2 C3 C4 C5 -0.9(6) . .
C3 C4 C5 C6 1.6(6) . .
C4 C5 C6 C7 -1.1(5) . .
C3 C2 C7 C6 1.0(4) . .
C1 C2 C7 C6 -175.8(2) . .
C5 C6 C7 C2 -0.2(4) . .
N1 C1 C8 C13 147.5(2) . .
C2 C1 C8 C13 30.6(3) . .
C14 C1 C8 C13 -94.4(3) . .
N1 C1 C8 C9 -35.3(3) . .
C2 C1 C8 C9 -152.2(2) . .
C14 C1 C8 C9 82.8(3) . .
C13 C8 C9 C10 -0.7(4) . .
C1 C8 C9 C10 -178.0(3) . .
C8 C9 C10 C11 1.3(5) . .
C9 C10 C11 C12 -0.5(6) . .
C10 C11 C12 C13 -0.9(5) . .
C9 C8 C13 C12 -0.7(4) . .
C1 C8 C13 C12 176.6(3) . .
C11 C12 C13 C8 1.5(5) . .
C8 C1 C14 C15 -165.7(3) . .
N1 C1 C14 C15 -47.3(3) . .
C2 C1 C14 C15 69.9(3) . .
C8 C1 C14 C19 16.3(3) . .
N1 C1 C14 C19 134.7(3) . .
C2 C1 C14 C19 -108.1(3) . .
C19 C14 C15 C16 0.3(5) . .
C1 C14 C15 C16 -177.7(3) . .
C14 C15 C16 C17 -0.2(6) . .
C15 C16 C17 C18 0.5(6) . .
C16 C17 C18 C19 -0.9(6) . .
C15 C14 C19 C18 -0.8(5) . .
C1 C14 C19 C18 177.3(3) . .
C17 C18 C19 C14 1.1(5) . .
O3 S1 C20 C21 -103.6(3) . .
O1 S1 C20 C21 137.5(3) . .
O2 S1 C20 C21 17.7(3) . .
O3 S1 C20 C25 76.7(4) . .
O1 S1 C20 C25 -42.1(4) . .
O2 S1 C20 C25 -162.0(3) . .
C25 C20 C21 C22 -0.3(6) . .
S1 C20 C21 C22 -180.0(3) . .
C20 C21 C22 C23 1.6(6) . .
C21 C22 C23 C24 -1.3(6) . .
C21 C22 C23 C23 179.1(4) . 2_568
C22 C23 C24 C25 -0.2(7) . .
C23 C23 C24 C25 179.4(4) 2_568 .
C21 C20 C25 C24 -1.2(7) . .
S1 C20 C25 C24 178.5(4) . .
C23 C24 C25 C20 1.5(8) . .
C27 O4 C26 C27 56.5(5) . 2_567
C26 O4 C27 C26 -57.2(5) . 2_567
